data_7005548
loop_
_publ_author_name
'Schaub, Thomas'
'D\"oring, Christian'
'Radius, Udo'

_publ_section_title
;
 Efficient nickel mediated carbon-carbon bond cleavage of
 organonitriles.
;
_journal_issue 20
_journal_name_full 'Dalton transactions (Cambridge, England : 2003)'
_journal_page_first 1993
_journal_page_last 2002
_journal_paper_doi 10.1039/b702959d
_journal_year 2007
_chemical_formula_sum 'C26 H38 N6 Ni'
_chemical_formula_weight 493.33
_chemical_name_common (iPr2Im)2(CN)2Ni(ii)
_chemical_name_systematic
;
(iPr2Im)2(CN)2Ni(II)
;
_space_group_IT_number 12
_symmetry_cell_setting monoclinic
_symmetry_space_group_name_Hall '-C 2y'
_symmetry_space_group_name_H-M 'C 1 2/m 1'
_atom_sites_solution_hydrogens geom
_atom_sites_solution_primary direct
_atom_sites_solution_secondary difmap
_audit_creation_method SHELXL-97
_cell_angle_alpha 90.00
_cell_angle_beta 98.118(9)
_cell_angle_gamma 90.00
_cell_formula_units_Z 2
_cell_length_a 11.3397(6)
_cell_length_b 13.1546(6)
_cell_length_c 9.3845(7)
_cell_measurement_reflns_used 8000
_cell_measurement_temperature 203(2)
_cell_measurement_theta_max 25.9
_cell_measurement_theta_min 2.45
_cell_volume 1385.85(14)
_computing_cell_refinement 'STOE X-AREA'
_computing_data_collection 'STOE X-AREA'
_computing_data_reduction 'STOE X-RED'
_computing_molecular_graphics 'SHELXL-97 (Sheldrick, 1997)'
_computing_publication_material 'SHELXL-97 (Sheldrick, 1997)'
_computing_structure_refinement 'SHELXL-97 (Sheldrick, 1997)'
_computing_structure_solution 'SHELXS-97 (Sheldrick, 1990)'
_diffrn_ambient_temperature 203(2)
_diffrn_detector_area_resol_mean 6.67
_diffrn_measured_fraction_theta_full 0.980
_diffrn_measured_fraction_theta_max 0.980
_diffrn_measurement_device_type 'STOE IPDS 1'
_diffrn_measurement_method rotation
_diffrn_radiation_monochromator graphite
_diffrn_radiation_source 'fine-focus sealed tube'
_diffrn_radiation_type MoK\a
_diffrn_radiation_wavelength 0.71073
_diffrn_reflns_av_R_equivalents 0.0400
_diffrn_reflns_av_sigmaI/netI 0.0198
_diffrn_reflns_limit_h_max 13
_diffrn_reflns_limit_h_min -13
_diffrn_reflns_limit_k_max 16
_diffrn_reflns_limit_k_min -16
_diffrn_reflns_limit_l_max 11
_diffrn_reflns_limit_l_min -11
_diffrn_reflns_number 8313
_diffrn_reflns_theta_full 25.95
_diffrn_reflns_theta_max 25.95
_diffrn_reflns_theta_min 2.39
_exptl_absorpt_coefficient_mu 0.723
_exptl_absorpt_correction_T_max 0.8230
_exptl_absorpt_correction_T_min 0.7030
_exptl_absorpt_correction_type numerical
_exptl_crystal_colour colorless
_exptl_crystal_density_diffrn 1.182
_exptl_crystal_density_method 'not measured'
_exptl_crystal_description plate
_exptl_crystal_F_000 528
_exptl_crystal_size_max 0.50
_exptl_crystal_size_mid 0.40
_exptl_crystal_size_min 0.20
_refine_diff_density_max 0.335
_refine_diff_density_min -0.313
_refine_diff_density_rms 0.042
_refine_ls_extinction_method none
_refine_ls_goodness_of_fit_ref 1.173
_refine_ls_hydrogen_treatment constr
_refine_ls_matrix_type full
_refine_ls_number_parameters 87
_refine_ls_number_reflns 1394
_refine_ls_number_restraints 0
_refine_ls_restrained_S_all 1.173
_refine_ls_R_factor_all 0.0327
_refine_ls_R_factor_gt 0.0319
_refine_ls_shift/su_max 0.000
_refine_ls_shift/su_mean 0.000
_refine_ls_structure_factor_coef Fsqd
_refine_ls_weighting_details 'w=1/[\s^2^(Fo^2^)+(0.0363P)^2^+0.9962P] where P=(Fo^2^+2Fc^2^)/3'
_refine_ls_weighting_scheme calc
_refine_ls_wR_factor_gt 0.0806
_refine_ls_wR_factor_ref 0.0811
_reflns_number_gt 1363
_reflns_number_total 1394
_reflns_threshold_expression >2sigma(I)
_cod_data_source_file b702959d.txt
_cod_data_source_block compound_14
_cod_depositor_comments
;
The following automatic conversions were performed:

'_refine_ls_weighting_scheme' value 'calc
w=1/[\s^2^(Fo^2^)+(0.0363P)^2^+0.9962P] where P=(Fo^2^+2Fc^2^)/3' was
changed to 'calc'. New tag '_refine_ls_weighting_details' was
created. The value of the new tag was set to
'w=1/[\s^2^(Fo^2^)+(0.0363P)^2^+0.9962P] where P=(Fo^2^+2Fc^2^)/3'.

Automatic conversion script
Id: cif_fix_values 3143 2015-03-26 13:38:13Z robertas 
;
_cod_original_sg_symbol_H-M C2/m
_cod_database_code 7005548

loop_
_symmetry_equiv_pos_as_xyz
'x, y, z'
'-x, y, -z'
'x+1/2, y+1/2, z'
'-x+1/2, y+1/2, -z'
'-x, -y, -z'
'x, -y, z'
'-x+1/2, -y+1/2, -z'
'x+1/2, -y+1/2, z'

loop_
_atom_site_label
_atom_site_type_symbol
_atom_site_fract_x
_atom_site_fract_y
_atom_site_fract_z
_atom_site_U_iso_or_equiv
_atom_site_adp_type
_atom_site_occupancy
_atom_site_calc_flag
_atom_site_refinement_flags
_atom_site_disorder_assembly
_atom_site_disorder_group
Ni Ni 0.0000 0.0000 0.0000 0.02816(15) Uani 1 d S . .
N1 N -0.06647(12) 0.20768(11) -0.09344(15) 0.0332(3) Uani 1 d . . .
N2 N -0.2376(3) 0.0000 0.1118(5) 0.0921(12) Uani 1 d S . .
C1 C 0.0000 0.14446(17) 0.0000 0.0293(4) Uani 1 d S . .
C2 C -0.04155(17) 0.30875(14) -0.0587(2) 0.0442(4) Uani 1 d . . .
H2 H -0.0761 0.3661 -0.1077 0.053 Uiso 1 calc R . .
C3 C -0.14713(15) 0.17208(15) -0.22020(18) 0.0371(4) Uani 1 d . . .
H3 H -0.1675 0.1002 -0.2039 0.045 Uiso 1 calc R . .
C4 C -0.26164(18) 0.2333(2) -0.2397(3) 0.0594(6) Uani 1 d . . .
H4A H -0.2985 0.2294 -0.1526 0.089 Uiso 1 calc R . .
H4B H -0.3157 0.2061 -0.3199 0.089 Uiso 1 calc R . .
H4C H -0.2439 0.3037 -0.2589 0.089 Uiso 1 calc R . .
C5 C -0.0842(2) 0.1766(2) -0.3522(2) 0.0687(7) Uani 1 d . . .
H5A H -0.0641 0.2465 -0.3707 0.103 Uiso 1 calc R . .
H5B H -0.1364 0.1499 -0.4346 0.103 Uiso 1 calc R . .
H5C H -0.0120 0.1362 -0.3359 0.103 Uiso 1 calc R . .
C11 C -0.1420(2) 0.0000 0.0833(3) 0.0448(6) Uani 1 d S . .
C12 C -0.0816(4) 0.5000 -0.4044(5) 0.0725(10) Uani 1 d S . .
H12 H -0.1368 0.5000 -0.3385 0.087 Uiso 1 calc SR . .
C13 C 0.0390(5) 0.5000 -0.3567(4) 0.0823(12) Uani 1 d S . .
H13 H 0.0662 0.5000 -0.2573 0.099 Uiso 1 calc SR . .
C14 C 0.1193(4) 0.5000 -0.4515(5) 0.0743(10) Uani 1 d S . .
H14 H 0.2013 0.5000 -0.4172 0.089 Uiso 1 calc SR . .

loop_
_atom_site_aniso_label
_atom_site_aniso_U_11
_atom_site_aniso_U_22
_atom_site_aniso_U_33
_atom_site_aniso_U_23
_atom_site_aniso_U_13
_atom_site_aniso_U_12
Ni 0.0290(2) 0.0267(2) 0.0295(2) 0.000 0.00642(15) 0.000
N1 0.0322(7) 0.0312(7) 0.0346(7) 0.0013(6) -0.0007(5) 0.0003(5)
N2 0.0597(18) 0.0518(17) 0.175(4) 0.000 0.051(2) 0.000
C1 0.0250(10) 0.0341(11) 0.0291(10) 0.000 0.0050(8) 0.000
C2 0.0484(10) 0.0305(9) 0.0505(11) 0.0046(8) -0.0041(8) 0.0011(8)
C3 0.0338(8) 0.0419(9) 0.0337(8) 0.0006(7) -0.0023(7) -0.0025(7)
C4 0.0388(10) 0.0690(15) 0.0656(13) -0.0068(12) -0.0087(9) 0.0080(10)
C5 0.0563(13) 0.110(2) 0.0400(11) -0.0120(12) 0.0075(9) -0.0127(13)
C11 0.0479(15) 0.0311(12) 0.0600(17) 0.000 0.0240(13) 0.000
C12 0.093(3) 0.0499(19) 0.082(3) 0.000 0.038(2) 0.000
C13 0.123(4) 0.070(2) 0.0499(19) 0.000 -0.001(2) 0.000
C14 0.070(2) 0.056(2) 0.094(3) 0.000 0.003(2) 0.000

loop_
_atom_type_symbol
_atom_type_description
_atom_type_scat_dispersion_real
_atom_type_scat_dispersion_imag
_atom_type_scat_source
C C 0.0033 0.0016 'International Tables Vol C Tables 4.2.6.8 and 6.1.1.4'
H H 0.0000 0.0000 'International Tables Vol C Tables 4.2.6.8 and 6.1.1.4'
N N 0.0061 0.0033 'International Tables Vol C Tables 4.2.6.8 and 6.1.1.4'
Ni Ni 0.3393 1.1124 'International Tables Vol C Tables 4.2.6.8 and 6.1.1.4'

loop_
_geom_angle_atom_site_label_1
_geom_angle_atom_site_label_2
_geom_angle_atom_site_label_3
_geom_angle
_geom_angle_site_symmetry_1
_geom_angle_site_symmetry_3
_geom_angle_publ_flag
C11 Ni C11 180.0 5 . ?
C11 Ni C1 90.0 5 5 ?
C11 Ni C1 90.0 . 5 ?
C11 Ni C1 90.0 5 . ?
C11 Ni C1 90.0 . . ?
C1 Ni C1 180.0 5 . ?
C1 N1 C2 111.03(14) . . ?
C1 N1 C3 123.54(15) . . ?
C2 N1 C3 125.28(15) . . ?
N1 C1 N1 104.41(19) . 2 ?
N1 C1 Ni 127.79(10) . . ?
N1 C1 Ni 127.79(10) 2 . ?
C2 C2 N1 106.76(9) 2 . ?
N1 C3 C5 109.76(15) . . ?
N1 C3 C4 110.62(15) . . ?
C5 C3 C4 111.99(18) . . ?
N2 C11 Ni 169.1(4) . . ?
C14 C12 C13 118.8(4) 5_564 . ?
C14 C13 C12 120.9(4) . . ?
C12 C14 C13 120.3(4) 5_564 . ?

loop_
_geom_bond_atom_site_label_1
_geom_bond_atom_site_label_2
_geom_bond_distance
_geom_bond_site_symmetry_2
_geom_bond_publ_flag
Ni C11 1.887(3) 5 ?
Ni C11 1.887(3) . ?
Ni C1 1.900(2) 5 ?
Ni C1 1.900(2) . ?
N1 C1 1.3572(19) . ?
N1 C2 1.389(2) . ?
N1 C3 1.471(2) . ?
N2 C11 1.153(4) . ?
C1 N1 1.3573(19) 2 ?
C2 C2 1.344(4) 2 ?
C3 C5 1.515(3) . ?
C3 C4 1.517(3) . ?
C12 C14 1.360(6) 5_564 ?
C12 C13 1.378(6) . ?
C13 C14 1.360(6) . ?
C14 C12 1.360(6) 5_564 ?
